data_2232178
loop_
_publ_author_name
'Zhang, Li-Wei'
'Gao, Shan'
'Ng, Seik Weng'

_publ_section_title
;
 Hexaaquacobalt(II) bis[4-(pyridin-2-ylmethoxy)benzoate] dihydrate
;
_journal_coeditor_code BT5664
_journal_issue 11
_journal_name_full 'Acta Crystallographica Section E'
_journal_page_first m1519
_journal_paper_doi 10.1107/S1600536811040931
_journal_volume 67
_journal_year 2011
_chemical_formula_iupac '[Co (H2 O)6] (C13 H10 N O3)2, 2H2 O'
_chemical_formula_moiety 'H12 Co O6 2+, 2(C13 H10 N O3 -), 2(H2 O)'
_chemical_formula_sum 'C26 H36 Co N2 O14'
_chemical_formula_weight 659.50
_chemical_name_systematic
;
Hexaaquacobalt(II) bis[4-(pyridin-2-ylmethoxy)benzoate] dihydrate
;
_space_group_IT_number 2
_symmetry_cell_setting triclinic
_symmetry_space_group_name_Hall '-P 1'
_symmetry_space_group_name_H-M 'P -1'
_atom_sites_solution_hydrogens geom
_atom_sites_solution_primary direct
_atom_sites_solution_secondary difmap
_audit_creation_method SHELXL-97
_cell_angle_alpha 84.3070(10)
_cell_angle_beta 83.1530(10)
_cell_angle_gamma 73.3330(10)
_cell_formula_units_Z 1
_cell_length_a 7.4349(3)
_cell_length_b 7.5431(3)
_cell_length_c 13.7531(6)
_cell_measurement_reflns_used 5547
_cell_measurement_temperature 293(2)
_cell_measurement_theta_max 27.44
_cell_measurement_theta_min 3.11
_cell_volume 731.91(5)
_computing_cell_refinement 'RAPID-AUTO (Rigaku, 1998)'
_computing_data_collection 'RAPID-AUTO (Rigaku, 1998)'
_computing_data_reduction 'CrystalClear (Rigaku/MSC, 2002)'
_computing_molecular_graphics 'X-SEED (Barbour, 2001)'
_computing_publication_material 'publCIF (Westrip, 2010)'
_computing_structure_refinement 'SHELXL97 (Sheldrick, 2008)'
_computing_structure_solution 'SHELXS97 (Sheldrick, 2008)'
_diffrn_ambient_temperature 293(2)
_diffrn_measured_fraction_theta_full 0.991
_diffrn_measured_fraction_theta_max 0.991
_diffrn_measurement_device_type 'Rigaku R-AXIS RAPID IP'
_diffrn_measurement_method \w
_diffrn_radiation_monochromator graphite
_diffrn_radiation_source 'fine-focus sealed tube'
_diffrn_radiation_type MoK\a
_diffrn_radiation_wavelength 0.71073
_diffrn_reflns_av_R_equivalents 0.0259
_diffrn_reflns_av_sigmaI/netI 0.0384
_diffrn_reflns_limit_h_max 9
_diffrn_reflns_limit_h_min -9
_diffrn_reflns_limit_k_max 9
_diffrn_reflns_limit_k_min -9
_diffrn_reflns_limit_l_max 17
_diffrn_reflns_limit_l_min -17
_diffrn_reflns_number 7251
_diffrn_reflns_theta_full 27.44
_diffrn_reflns_theta_max 27.44
_diffrn_reflns_theta_min 3.11
_diffrn_standards_decay_% 0
_diffrn_standards_interval_count 0
_diffrn_standards_interval_time 0
_diffrn_standards_number 0
_exptl_absorpt_coefficient_mu 0.659
_exptl_absorpt_correction_T_max 0.9192
_exptl_absorpt_correction_T_min 0.8740
_exptl_absorpt_correction_type multi-scan
_exptl_absorpt_process_details '(ABSCOR; Higashi, 1995)'
_exptl_crystal_colour pink
_exptl_crystal_density_diffrn 1.496
_exptl_crystal_density_method 'not measured'
_exptl_crystal_description prism
_exptl_crystal_F_000 345
_exptl_crystal_size_max 0.21
_exptl_crystal_size_mid 0.15
_exptl_crystal_size_min 0.13
_refine_diff_density_max 0.628
_refine_diff_density_min -0.694
_refine_ls_extinction_method none
_refine_ls_goodness_of_fit_ref 1.153
_refine_ls_hydrogen_treatment mixed
_refine_ls_matrix_type full
_refine_ls_number_parameters 228
_refine_ls_number_reflns 3314
_refine_ls_number_restraints 18
_refine_ls_restrained_S_all 1.151
_refine_ls_R_factor_all 0.0658
_refine_ls_R_factor_gt 0.0360
_refine_ls_shift/su_max 0.001
_refine_ls_shift/su_mean 0.001
_refine_ls_structure_factor_coef Fsqd
_refine_ls_weighting_details 'calc w=1/[\s^2^(Fo^2^)+(0.0658P)^2^+0.3695P] where P=(Fo^2^+2Fc^2^)/3'
_refine_ls_weighting_scheme calc
_refine_ls_wR_factor_gt 0.0900
_refine_ls_wR_factor_ref 0.1380
_reflns_number_gt 2401
_reflns_number_total 3314
_reflns_threshold_expression I>2\s(I)
_cod_data_source_file bt5664.cif
_cod_data_source_block I
_cod_database_code 2232178
_cod_database_fobs_code 2232178

loop_
_symmetry_equiv_pos_as_xyz
'x, y, z'
'-x, -y, -z'

loop_
_atom_site_type_symbol
_atom_site_label
_atom_site_fract_x
_atom_site_fract_y
_atom_site_fract_z
_atom_site_U_iso_or_equiv
_atom_site_adp_type
_atom_site_calc_flag
_atom_site_refinement_flags
_atom_site_occupancy
_atom_site_symmetry_multiplicity
Co Co1 0.5000 0.5000 0.5000 0.02876(18) Uani d S 1 2
O O1 0.4152(3) 0.8175(3) 0.26860(15) 0.0429(5) Uani d . 1 1
O O2 0.3638(3) 1.0264(3) 0.37899(14) 0.0415(5) Uani d . 1 1
O O3 0.2477(4) 1.5730(3) -0.00100(15) 0.0493(6) Uani d . 1 1
O O1W 0.2738(3) 0.5989(3) 0.41333(15) 0.0368(5) Uani d D 1 1
O O2W 0.4601(3) 0.7721(2) 0.52791(14) 0.0368(5) Uani d D 1 1
O O3W 0.3196(3) 0.4485(3) 0.62650(14) 0.0376(5) Uani d D 1 1
O O4W 0.0843(4) 1.2664(5) 0.5083(3) 0.0673(8) Uani d DU 1 1
N N1 0.1751(4) 1.7407(3) -0.25030(18) 0.0403(6) Uani d . 1 1
C C1 0.3773(4) 0.9820(4) 0.2913(2) 0.0321(6) Uani d . 1 1
C C2 0.3421(4) 1.1356(4) 0.21207(19) 0.0301(6) Uani d . 1 1
C C3 0.3111(5) 1.3191(4) 0.2343(2) 0.0373(7) Uani d . 1 1
H H3 0.3107 1.3462 0.2989 0.045 Uiso calc R 1 1
C C4 0.2809(5) 1.4610(4) 0.1611(2) 0.0403(7) Uani d . 1 1
H H4 0.2604 1.5830 0.1764 0.048 Uiso calc R 1 1
C C5 0.2812(4) 1.4210(4) 0.0650(2) 0.0345(6) Uani d . 1 1
C C6 0.3114(5) 1.2396(4) 0.0414(2) 0.0366(7) Uani d . 1 1
H H6 0.3109 1.2130 -0.0232 0.044 Uiso calc R 1 1
C C7 0.3425(4) 1.0985(4) 0.1154(2) 0.0338(6) Uani d . 1 1
H H7 0.3641 0.9765 0.0998 0.041 Uiso calc R 1 1
C C8 0.2360(5) 1.5490(4) -0.1010(2) 0.0363(7) Uani d . 1 1
H H8A 0.1397 1.4877 -0.1062 0.044 Uiso calc R 1 1
H H8B 0.3557 1.4734 -0.1294 0.044 Uiso calc R 1 1
C C9 0.1869(4) 1.7387(4) -0.15412(19) 0.0317(6) Uani d . 1 1
C C10 0.1258(5) 1.9066(5) -0.3007(2) 0.0452(8) Uani d . 1 1
H H10 0.1169 1.9094 -0.3678 0.054 Uiso calc R 1 1
C C11 0.0878(5) 2.0720(5) -0.2581(3) 0.0490(8) Uani d . 1 1
H H11A 0.0534 2.1840 -0.2955 0.059 Uiso calc R 1 1
C C12 0.1014(5) 2.0687(5) -0.1596(3) 0.0502(8) Uani d . 1 1
H H12A 0.0765 2.1787 -0.1288 0.060 Uiso calc R 1 1
C C13 0.1528(5) 1.8992(4) -0.1062(2) 0.0434(7) Uani d . 1 1
H H13 0.1642 1.8936 -0.0393 0.052 Uiso calc R 1 1
H H11 0.304(5) 0.677(4) 0.372(2) 0.065(13) Uiso d D 1 1
H H12 0.167(3) 0.646(5) 0.442(3) 0.069(14) Uiso d D 1 1
H H21 0.430(5) 0.853(3) 0.4814(16) 0.048(10) Uiso d D 1 1
H H22 0.503(5) 0.816(4) 0.5708(17) 0.053(11) Uiso d D 1 1
H H31 0.390(5) 0.361(3) 0.660(2) 0.065(12) Uiso d D 1 1
H H32 0.271(5) 0.536(3) 0.664(2) 0.065(12) Uiso d D 1 1
H H41 0.117(7) 1.227(7) 0.4522(18) 0.10(2) Uiso d D 1 1
H H42 0.149(10) 1.336(11) 0.518(5) 0.24(5) Uiso d D 1 1

loop_
_atom_site_aniso_label
_atom_site_aniso_U_11
_atom_site_aniso_U_22
_atom_site_aniso_U_33
_atom_site_aniso_U_12
_atom_site_aniso_U_13
_atom_site_aniso_U_23
Co1 0.0379(3) 0.0210(3) 0.0273(3) -0.0075(2) -0.0068(2) 0.00113(19)
O1 0.0675(15) 0.0234(9) 0.0361(11) -0.0079(10) -0.0129(10) 0.0013(8)
O2 0.0683(15) 0.0294(10) 0.0284(10) -0.0143(10) -0.0137(10) 0.0032(8)
O3 0.0880(18) 0.0294(10) 0.0294(11) -0.0134(11) -0.0167(11) 0.0073(8)
O1W 0.0426(13) 0.0308(10) 0.0367(11) -0.0092(9) -0.0095(10) 0.0021(9)
O2W 0.0612(14) 0.0230(9) 0.0277(10) -0.0109(9) -0.0136(9) -0.0005(8)
O3W 0.0462(13) 0.0312(10) 0.0294(10) -0.0035(9) -0.0002(9) 0.0000(9)
O4W 0.0531(17) 0.0683(18) 0.077(2) -0.0156(14) 0.0123(15) -0.0117(16)
N1 0.0455(15) 0.0375(13) 0.0312(12) -0.0026(11) -0.0027(11) 0.0020(10)
C1 0.0416(17) 0.0266(13) 0.0296(14) -0.0098(12) -0.0121(12) 0.0026(11)
C2 0.0354(15) 0.0248(12) 0.0294(13) -0.0071(11) -0.0063(11) 0.0022(10)
C3 0.0537(19) 0.0300(14) 0.0274(13) -0.0080(13) -0.0094(13) -0.0021(11)
C4 0.060(2) 0.0231(13) 0.0366(15) -0.0077(13) -0.0107(14) 0.0000(11)
C5 0.0428(17) 0.0305(14) 0.0286(13) -0.0084(12) -0.0074(12) 0.0057(11)
C6 0.0532(19) 0.0309(14) 0.0244(13) -0.0088(13) -0.0065(12) -0.0016(11)
C7 0.0404(16) 0.0253(13) 0.0336(15) -0.0044(12) -0.0067(12) -0.0026(11)
C8 0.0474(18) 0.0315(14) 0.0273(13) -0.0076(13) -0.0042(12) 0.0019(11)
C9 0.0348(15) 0.0329(14) 0.0251(13) -0.0078(12) -0.0024(11) 0.0040(11)
C10 0.0486(19) 0.0471(18) 0.0302(15) -0.0013(15) -0.0044(13) 0.0087(13)
C11 0.058(2) 0.0365(16) 0.0501(19) -0.0103(15) -0.0161(16) 0.0150(14)
C12 0.071(2) 0.0336(15) 0.0473(19) -0.0124(16) -0.0194(17) 0.0016(14)
C13 0.060(2) 0.0358(15) 0.0352(15) -0.0120(15) -0.0145(14) 0.0008(12)

loop_
_atom_type_symbol
_atom_type_description
_atom_type_scat_dispersion_real
_atom_type_scat_dispersion_imag
_atom_type_scat_source
C C 0.0033 0.0016 'International Tables Vol C Tables 4.2.6.8 and 6.1.1.4'
H H 0.0000 0.0000 'International Tables Vol C Tables 4.2.6.8 and 6.1.1.4'
N N 0.0061 0.0033 'International Tables Vol C Tables 4.2.6.8 and 6.1.1.4'
O O 0.0106 0.0060 'International Tables Vol C Tables 4.2.6.8 and 6.1.1.4'
Co Co 0.3494 0.9721 'International Tables Vol C Tables 4.2.6.8 and 6.1.1.4'

loop_
_geom_angle_atom_site_label_1
_geom_angle_atom_site_label_2
_geom_angle_atom_site_label_3
_geom_angle_site_symmetry_1
_geom_angle_site_symmetry_3
_geom_angle
O2W Co1 O2W . 2_666 180.0000(10)
O2W Co1 O1W . 2_666 93.59(8)
O2W Co1 O1W 2_666 2_666 86.41(8)
O2W Co1 O1W . . 86.41(8)
O2W Co1 O1W 2_666 . 93.59(8)
O1W Co1 O1W 2_666 . 180.0
O2W Co1 O3W . 2_666 86.46(8)
O2W Co1 O3W 2_666 2_666 93.54(8)
O1W Co1 O3W 2_666 2_666 92.45(9)
O1W Co1 O3W . 2_666 87.55(8)
O2W Co1 O3W . . 93.54(8)
O2W Co1 O3W 2_666 . 86.46(8)
O1W Co1 O3W 2_666 . 87.55(8)
O1W Co1 O3W . . 92.45(9)
O3W Co1 O3W 2_666 . 180.0000(10)
C5 O3 C8 . . 119.4(2)
Co1 O1W H11 . . 106(3)
Co1 O1W H12 . . 117(3)
H11 O1W H12 . . 109.7(17)
Co1 O2W H21 . . 117(2)
Co1 O2W H22 . . 130(2)
H21 O2W H22 . . 109.4(16)
Co1 O3W H31 . . 104(3)
Co1 O3W H32 . . 117(3)
H31 O3W H32 . . 107.6(16)
H41 O4W H42 . . 109(6)
C9 N1 C10 . . 117.8(3)
O1 C1 O2 . . 123.3(2)
O1 C1 C2 . . 119.1(2)
O2 C1 C2 . . 117.6(2)
C7 C2 C3 . . 118.8(2)
C7 C2 C1 . . 120.9(2)
C3 C2 C1 . . 120.4(2)
C4 C3 C2 . . 120.5(3)
C4 C3 H3 . . 119.8
C2 C3 H3 . . 119.8
C3 C4 C5 . . 119.9(3)
C3 C4 H4 . . 120.1
C5 C4 H4 . . 120.1
O3 C5 C4 . . 114.6(2)
O3 C5 C6 . . 124.8(3)
C4 C5 C6 . . 120.5(2)
C5 C6 C7 . . 119.0(3)
C5 C6 H6 . . 120.5
C7 C6 H6 . . 120.5
C2 C7 C6 . . 121.3(3)
C2 C7 H7 . . 119.3
C6 C7 H7 . . 119.3
O3 C8 C9 . . 107.6(2)
O3 C8 H8A . . 110.2
C9 C8 H8A . . 110.2
O3 C8 H8B . . 110.2
C9 C8 H8B . . 110.2
H8A C8 H8B . . 108.5
N1 C9 C13 . . 122.4(3)
N1 C9 C8 . . 115.3(2)
C13 C9 C8 . . 122.3(2)
N1 C10 C11 . . 123.2(3)
N1 C10 H10 . . 118.4
C11 C10 H10 . . 118.4
C12 C11 C10 . . 118.7(3)
C12 C11 H11A . . 120.7
C10 C11 H11A . . 120.7
C11 C12 C13 . . 119.1(3)
C11 C12 H12A . . 120.4
C13 C12 H12A . . 120.4
C9 C13 C12 . . 118.8(3)
C9 C13 H13 . . 120.6
C12 C13 H13 . . 120.6

loop_
_geom_bond_atom_site_label_1
_geom_bond_atom_site_label_2
_geom_bond_site_symmetry_2
_geom_bond_distance
Co1 O2W . 2.0559(18)
Co1 O2W 2_666 2.0559(18)
Co1 O1W 2_666 2.094(2)
Co1 O1W . 2.094(2)
Co1 O3W 2_666 2.141(2)
Co1 O3W . 2.141(2)
O1 C1 . 1.254(3)
O2 C1 . 1.268(3)
O3 C5 . 1.372(3)
O3 C8 . 1.420(3)
O1W H11 . 0.837(10)
O1W H12 . 0.838(10)
O2W H21 . 0.841(10)
O2W H22 . 0.841(10)
O3W H31 . 0.847(10)
O3W H32 . 0.846(10)
O4W H41 . 0.837(10)
O4W H42 . 0.839(10)
N1 C9 . 1.334(4)
N1 C10 . 1.344(4)
C1 C2 . 1.497(4)
C2 C7 . 1.385(4)
C2 C3 . 1.395(4)
C3 C4 . 1.383(4)
C3 H3 . 0.9300
C4 C5 . 1.384(4)
C4 H4 . 0.9300
C5 C6 . 1.387(4)
C6 C7 . 1.387(4)
C6 H6 . 0.9300
C7 H7 . 0.9300
C8 C9 . 1.507(4)
C8 H8A . 0.9700
C8 H8B . 0.9700
C9 C13 . 1.381(4)
C10 C11 . 1.372(5)
C10 H10 . 0.9300
C11 C12 . 1.369(5)
C11 H11A . 0.9300
C12 C13 . 1.386(4)
C12 H12A . 0.9300
C13 H13 . 0.9300

loop_
_geom_hbond_atom_site_label_D
_geom_hbond_atom_site_label_H
_geom_hbond_atom_site_label_A
_geom_hbond_site_symmetry_A
_geom_hbond_distance_DH
_geom_hbond_distance_HA
_geom_hbond_distance_DA
_geom_hbond_angle_DHA
_geom_hbond_publ_flag
O1w H11 O1 . 0.840(10) 1.940(10) 2.762(3) 169(3) y
O1w H12 O4w 2_576 0.840(10) 1.870(10) 2.696(4) 171(4) y
O2w H21 O2 . 0.840(10) 1.840(10) 2.678(3) 179(3) y
O2w H22 O2 2_676 0.840(10) 1.97(2) 2.755(3) 156(3) y
O3w H31 O1 2_666 0.850(10) 1.960(10) 2.798(3) 170(4) y
O3w H32 N1 1_546 0.850(10) 1.950(10) 2.799(3) 177(4) y
O4w H41 O2 . 0.840(10) 2.22(4) 2.891(4) 137(5) y
O4w H42 O3w 1_565 0.840(10) 2.42(4) 3.176(4) 151(7) y

loop_
_geom_torsion_atom_site_label_1
_geom_torsion_atom_site_label_2
_geom_torsion_atom_site_label_3
_geom_torsion_atom_site_label_4
_geom_torsion
O1 C1 C2 C7 3.0(4)
O2 C1 C2 C7 -175.9(3)
O1 C1 C2 C3 -176.1(3)
O2 C1 C2 C3 5.1(4)
C7 C2 C3 C4 0.1(5)
C1 C2 C3 C4 179.2(3)
C2 C3 C4 C5 0.1(5)
C8 O3 C5 C4 -177.1(3)
C8 O3 C5 C6 2.2(5)
C3 C4 C5 O3 179.3(3)
C3 C4 C5 C6 0.1(5)
O3 C5 C6 C7 -179.6(3)
C4 C5 C6 C7 -0.4(5)
C3 C2 C7 C6 -0.5(5)
C1 C2 C7 C6 -179.5(3)
C5 C6 C7 C2 0.6(5)
C5 O3 C8 C9 176.6(3)
C10 N1 C9 C13 -0.8(5)
C10 N1 C9 C8 177.9(3)
O3 C8 C9 N1 178.4(3)
O3 C8 C9 C13 -2.9(4)
C9 N1 C10 C11 0.1(5)
N1 C10 C11 C12 0.3(6)
C10 C11 C12 C13 0.0(6)
N1 C9 C13 C12 1.1(5)
C8 C9 C13 C12 -177.6(3)
C11 C12 C13 C9 -0.6(5)
